data_1517111
loop_
_publ_author_name
'Lukose, Binit'
'Kuc, Agnieszka'
'Frenzel, Johannes'
'Heine, Thomas'

_publ_section_title
;
 On the reticular construction concept of covalent organic frameworks.
;
_journal_name_full 'Beilstein journal of nanotechnology'
_journal_page_first 60
_journal_page_last 70
_journal_paper_doi 10.3762/bjnano.1.8
_journal_volume 1
_journal_year 2010
_chemical_compound_source 'see text'
_chemical_formula_moiety 'C6 H4 B O'
_chemical_formula_sum 'C6 H4 B O'
_chemical_formula_weight 102.90
_chemical_name_systematic ?
_space_group_IT_number 191
_symmetry_cell_setting hexagonal
_symmetry_Int_Tables_number 191
_symmetry_space_group_name_Hall '-P 6 2'
_symmetry_space_group_name_H-M 'P 6/m m m'
_atom_sites_solution_hydrogens ' ?'
_atom_sites_solution_primary ' ?'
_atom_sites_solution_secondary ' ?'
_cell_angle_alpha 90
_cell_angle_beta 90
_cell_angle_gamma 120
_cell_formula_units_Z 6
_cell_length_a 22.41020
_cell_length_b 22.41020
_cell_length_c 3.49050
_cell_volume 1518.133
_computing_publication_material 'PLATON (Spek, 2003)'
_diffrn_radiation_probe x-ray
_diffrn_radiation_type MoK\a
_diffrn_radiation_wavelength 0.71073
_diffrn_reflns_reduction_process
;
;
_exptl_absorpt_coefficient_mu 0.044
_exptl_absorpt_correction_type ' ?'
_exptl_crystal_colour ' ?'
_exptl_crystal_density_diffrn 0.675
_exptl_crystal_density_method 'Not Measured'
_exptl_crystal_description ' ?'
_exptl_crystal_F_000 318
_refine_ls_extinction_method ' ?'
_refine_ls_hydrogen_treatment ' ?'
_refine_ls_number_restraints 0
_refine_ls_weighting_scheme ?
_cod_data_source_file COF-1M_AA_1.cif
_cod_data_source_block block_1
_cod_depositor_comments
;
The following automatic conversions were performed:

'_symmetry_cell_setting' value 'Hexagonal' changed to 'hexagonal'
according to
/usr/data/users/saulius/automatic-downloads/retrospective/Beilstein/lib/dictionaries/cif_core.dic
dictionary named 'cif_core.dic' version 2.4.2 from 2011-04-26.

Automatic conversion script
Id: cif_fix_values 2281 2013-09-26 08:29:07Z andrius 
;
_cod_database_code 1517111

loop_
_symmetry_equiv_pos_site_id
_symmetry_equiv_pos_as_xyz
1 x,y,z
2 x-y,x,z
3 -y,x-y,z
4 -x,-y,z
5 -x+y,-x,z
6 y,-x+y,z
7 -y,-x,-z
8 x-y,-y,-z
9 x,x-y,-z
10 y,x,-z
11 -x+y,y,-z
12 -x,-x+y,-z
13 -x,-y,-z
14 -x+y,-x,-z
15 y,-x+y,-z
16 x,y,-z
17 x-y,x,-z
18 -y,x-y,-z
19 y,x,z
20 -x+y,y,z
21 -x,-x+y,z
22 -y,-x,z
23 x-y,-y,z
24 x,x-y,z

loop_
_atom_site_label
_atom_site_type_symbol
_atom_site_thermal_displace_type
_atom_site_fract_x
_atom_site_fract_y
_atom_site_fract_z
_atom_site_occupancy
_atom_site_U_iso_or_equiv
O O Uiso 0.59458 0.29729 0.00000 1.000 0.0500
C C Uiso 0.59232 0.40769 0.00000 1.000 0.0500
C1 C Uiso 0.48365 0.40826 0.00000 1.000 0.0500
C1# C Uiso 0.51964 0.37281 0.00000 1.000 0.0500
C2 C Uiso 0.51898 0.48102 0.00000 1.000 0.0500
B B Uiso 0.63078 0.36922 0.00000 1.000 0.0500
H H Uiso 0.42721 0.38094 0.00000 1.000 0.0600
H1 H Uiso 0.49079 0.31684 0.00000 1.000 0.0600

loop_
_atom_type_symbol
_atom_type_description
_atom_type_scat_dispersion_real
_atom_type_scat_dispersion_imag
_atom_type_scat_source
O O 0.0106 0.0060 'International Tables Vol C Tables 4.2.6.8 and 6.1.1.4'
B B 0.0013 0.0007 'International Tables Vol C Tables 4.2.6.8 and 6.1.1.4'
H H 0.0000 0.0000 'International Tables Vol C Tables 4.2.6.8 and 6.1.1.4'
C C 0.0033 0.0016 'International Tables Vol C Tables 4.2.6.8 and 6.1.1.4'

loop_
_geom_angle_atom_site_label_1
_geom_angle_atom_site_label_2
_geom_angle_atom_site_label_3
_geom_angle
_geom_angle_site_symmetry_1
_geom_angle_site_symmetry_3
_geom_angle_publ_flag
B O B 119.57 . 3_655 yes
C1# C B 121.33 . . yes
C1# C C1# 117.34 . 7_665 no
C1# C B 121.33 7_665 . yes
C1# C1 C2 120.70 . . no
C C1# C1 121.58 . . no
C1 C2 C2 120.95 . 4_665 no
C1 C2 C1 118.09 . 7_665 no
C1 C2 C2 120.95 7_665 4_665 no
C1# C1 H 121.00 . . no
C2 C1 H 118.00 . . no
C C1# H1 120.00 . . no
C1 C1# H1 119.00 . . no
O B O 120.43 . 5_665 yes
O B C 119.78 5_665 . yes
O B C 119.78 . . yes

loop_
_geom_bond_atom_site_label_1
_geom_bond_atom_site_label_2
_geom_bond_distance
_geom_bond_site_symmetry_2
_geom_bond_publ_flag
O B 1.3960 . yes
O B 1.3960 3_655 yes
C C1# 1.4108 . no
C B 1.4930 . yes
C C1# 1.4108 7_665 no
C1 C1# 1.3865 . no
C1 C2 1.4123 . no
C2 C2 1.4734 4_665 no
C1 H 1.1000 . no
C1# H1 1.0900 . no

loop_
_geom_contact_atom_site_label_1
_geom_contact_atom_site_label_2
_geom_contact_distance
_geom_contact_site_symmetry_2
_geom_contact_publ_flag
O H1 2.5700 . no
O H1 2.5700 9_555 no
O H1 2.5700 9_555 no
C C 3.4905 1_554 no
C C 3.4905 1_556 no
C C 3.4905 7_664 no
C1 C1 3.4905 1_554 no
C1 C1 3.4905 1_556 no
C1# C1# 3.4905 1_556 no
C1# C1# 3.4905 1_554 no
C2 C2 3.4905 1_554 no
C2 C2 3.4905 7_664 no
C2 C2 3.4905 1_556 no
C1 H 2.5400 10_555 no
C1 H 2.5400 10_555 no
H C1 2.5400 10_555 no
H H 1.8000 10_555 no
H C1 2.5400 10_555 no
H H 1.8000 10_555 no
H1 O 2.5700 . no

loop_
_geom_torsion_atom_site_label_1
_geom_torsion_atom_site_label_2
_geom_torsion_atom_site_label_3
_geom_torsion_atom_site_label_4
_geom_torsion
_geom_torsion_publ_flag
B C C1# C1 180.00 no
C1# C B O 0.00 no
C2 C1 C1# C 0.00 no
